data_1535611
loop_
_publ_author_name
'Bubnova, R.S.'
'Filatov, S.K.'
'Ponomarev, V.I.'

_publ_section_title
;
 Refinement of (Na,Li)2V2O6 structure at 293, 600 and 800K.
;
_journal_name_full Kristallografiya
_journal_page_first 1139
_journal_page_last 1142
_journal_volume 37
_journal_year 1992
_chemical_formula_sum 'Li0.5 Na0.5 O3 V'
_chemical_name_systematic '(Na0.5 Li0.5) (V O3)'
_space_group_IT_number 15
_symmetry_space_group_name_Hall '-C 2yc'
_symmetry_space_group_name_H-M 'C 1 2/c 1'
_cell_angle_alpha 90
_cell_angle_beta 108.95
_cell_angle_gamma 90
_cell_formula_units_Z 8
_cell_length_a 10.177
_cell_length_b 9.065
_cell_length_c 5.838
_cell_volume 509.392
_citation_journal_id_ASTM KRISAJ
_cod_data_source_file Bubnova_KRISAJ_1992_1289.cif
_cod_data_source_block Li0.5Na0.5O3V1
_cod_original_cell_volume 509.3919
_cod_original_formula_sum 'Li0.5 Na0.5 O3 V1'
_cod_database_code 1535611

loop_
_symmetry_equiv_pos_as_xyz
x,y,z
-x,y,-z+1/2
-x,-y,-z
x,-y,z-1/2
x+1/2,y+1/2,z
-x+1/2,y+1/2,-z+1/2
-x+1/2,-y+1/2,-z
x+1/2,-y+1/2,z-1/2

loop_
_atom_site_label
_atom_site_type_symbol
_atom_site_fract_x
_atom_site_fract_y
_atom_site_fract_z
_atom_site_occupancy
_atom_site_U_iso_or_equiv
V1 V+5 0.2888 0.0922 0.2447 1 0.0
Na1 Na+1 0.5 0.2069 0.75 0.97 0.0
O3 O-2 0.3562 -0.0022 0.031 1 0.0
O1 O-2 0.1161 0.095 0.1476 1 0.0
Li1 Li+1 0.5 0.2069 0.75 0.03 0.0
Na2 Na+1 0.5 0.4171 0.25 0.03 0.0
O2 O-2 0.3503 0.2598 0.2968 1 0.0
Li2 Li+1 0.5 0.4171 0.25 0.97 0.0
